data_7032888
loop_
_publ_author_name
'McKinven, Jamie'
'Nichol, Gary S.'
'Arnold, Polly L.'

_publ_section_title
;
 Arene-ligated heteroleptic terphenolate complexes of thorium.
;
_journal_issue 46
_journal_name_full 'Dalton transactions (Cambridge, England : 2003)'
_journal_page_first 17416
_journal_page_last 17421
_journal_paper_doi 10.1039/c4dt02995j
_journal_volume 43
_journal_year 2014
_chemical_formula_moiety 'C88.35 H83.35 Cl2 N7 O2 Th'
_chemical_formula_sum 'C88.35 H83.35 Cl2 N7 O2 Th'
_chemical_formula_weight 1578.18
_chemical_name_systematic
;
 ?
;
_space_group_crystal_system triclinic
_space_group_IT_number 2
_space_group_name_Hall '-P 1'
_space_group_name_H-M_alt 'P -1'
_symmetry_space_group_name_Hall '-P 1'
_symmetry_space_group_name_H-M 'P -1'
_atom_sites_solution_hydrogens geom
_atom_sites_solution_primary direct
_atom_sites_solution_secondary difmap
_audit_creation_method SHELXL-97
_cell_angle_alpha 95.480(5)
_cell_angle_beta 104.752(5)
_cell_angle_gamma 110.128(5)
_cell_formula_units_Z 2
_cell_length_a 13.342(5)
_cell_length_b 14.040(5)
_cell_length_c 23.743(5)
_cell_measurement_reflns_used 12812
_cell_measurement_temperature 170(2)
_cell_measurement_theta_max 27.7040
_cell_measurement_theta_min 3.2740
_cell_volume 3955(2)
_computing_cell_refinement
;
CrysAlisPro, Agilent Technologies,
Version 1.171.36.24 (release 03-12-2012 CrysAlis171 .NET)
(compiled Dec  3 2012,18:21:49)
;
_computing_data_collection
;
CrysAlisPro, Agilent Technologies,
Version 1.171.36.24 (release 03-12-2012 CrysAlis171 .NET)
(compiled Dec  3 2012,18:21:49)
;
_computing_data_reduction
;
CrysAlisPro, Agilent Technologies,
Version 1.171.36.24 (release 03-12-2012 CrysAlis171 .NET)
(compiled Dec  3 2012,18:21:49)
;
_computing_molecular_graphics 'ORTEP (Farrugia, 1997)'
_computing_publication_material 'enCIFer (Allen et al., 2004)'
_computing_structure_refinement 'SHELXL-2014 (Sheldrick, 2014)'
_computing_structure_solution 'SIR-92 (Siemans, 1995)'
_diffrn_ambient_temperature 170(2)
_diffrn_detector_area_resol_mean 8.0521
_diffrn_measured_fraction_theta_full 0.999
_diffrn_measured_fraction_theta_max 0.999
_diffrn_measurement_device_type 'Xcalibur, Eos'
_diffrn_measurement_method '\w scans'
_diffrn_radiation_monochromator graphite
_diffrn_radiation_source 'fine-focus sealed tube'
_diffrn_radiation_type MoK\a
_diffrn_radiation_wavelength 0.71073
_diffrn_reflns_av_R_equivalents 0.0502
_diffrn_reflns_av_sigmaI/netI 0.0850
_diffrn_reflns_limit_h_max 17
_diffrn_reflns_limit_h_min -17
_diffrn_reflns_limit_k_max 18
_diffrn_reflns_limit_k_min -18
_diffrn_reflns_limit_l_max 30
_diffrn_reflns_limit_l_min -30
_diffrn_reflns_number 46423
_diffrn_reflns_theta_full 27.49
_diffrn_reflns_theta_max 27.49
_diffrn_reflns_theta_min 3.06
_diffrn_standards_decay_% 0
_diffrn_standards_number 0
_exptl_absorpt_coefficient_mu 2.004
_exptl_absorpt_correction_T_max 1.00000
_exptl_absorpt_correction_T_min 0.77411
_exptl_absorpt_correction_type multi-scan
_exptl_absorpt_process_details
;
CrysAlisPro, Agilent Technologies,
Version 1.171.36.24 (release 03-12-2012 CrysAlis171 .NET)
(compiled Dec  3 2012,18:21:49)
Empirical absorption correction using spherical harmonics,
 implemented in SCALE3 ABSPACK scaling algorithm.
;
_exptl_crystal_colour colourless
_exptl_crystal_density_diffrn 1.325
_exptl_crystal_density_method 'not measured'
_exptl_crystal_description needle
_exptl_crystal_F_000 1605
_exptl_crystal_size_max 0.5197
_exptl_crystal_size_mid 0.0466
_exptl_crystal_size_min 0.0361
_refine_diff_density_max 1.612
_refine_diff_density_min -1.181
_refine_diff_density_rms 0.129
_refine_ls_extinction_method none
_refine_ls_goodness_of_fit_ref 1.000
_refine_ls_hydrogen_treatment mixed
_refine_ls_matrix_type full
_refine_ls_number_parameters 886
_refine_ls_number_reflns 18134
_refine_ls_number_restraints 215
_refine_ls_restrained_S_all 1.007
_refine_ls_R_factor_all 0.0756
_refine_ls_R_factor_gt 0.0492
_refine_ls_shift/su_max 0.001
_refine_ls_shift/su_mean 0.000
_refine_ls_structure_factor_coef Fsqd
_refine_ls_weighting_details 'calc w=1/[\s^2^(Fo^2^)+(0.0676P)^2^+0.0000P] where P=(Fo^2^+2Fc^2^)/3'
_refine_ls_weighting_scheme calc
_refine_ls_wR_factor_gt 0.1152
_refine_ls_wR_factor_ref 0.1240
_reflns_number_gt 13670
_reflns_number_total 18134
_reflns_threshold_expression >2\s(I)
_cod_data_source_file c4dt02995j2.cif
_cod_data_source_block platon_sqd
_cod_depositor_comments 'Adding full bibliography for 7032884--7032888.cif.'
_cod_database_code 7032888
_platon_squeeze_void_probe_radius 1.20

loop_
_symmetry_equiv_pos_as_xyz
'x, y, z'
'-x, -y, -z'

loop_
_atom_site_label
_atom_site_type_symbol
_atom_site_fract_x
_atom_site_fract_y
_atom_site_fract_z
_atom_site_U_iso_or_equiv
_atom_site_adp_type
_atom_site_occupancy
_atom_site_symmetry_multiplicity
_atom_site_calc_flag
_atom_site_refinement_flags
C1 C 0.9144(4) 0.2634(4) 0.7392(2) 0.0307(12) Uani 1 1 d .
C2 C 0.9208(4) 0.1753(4) 0.7610(2) 0.0362(13) Uani 1 1 d .
C3 C 0.8215(5) 0.0876(5) 0.7500(3) 0.0521(17) Uani 1 1 d .
H3 H 0.8249 0.0286 0.7657 0.063 Uiso 1 1 calc R
C4 C 0.7193(5) 0.0855(5) 0.7168(4) 0.063(2) Uani 1 1 d .
H4 H 0.6529 0.0258 0.7097 0.075 Uiso 1 1 calc R
C5 C 0.7146(5) 0.1714(5) 0.6939(3) 0.0566(18) Uani 1 1 d .
H5 H 0.6442 0.1695 0.6707 0.068 Uiso 1 1 calc R
C6 C 0.8095(4) 0.2602(5) 0.7039(3) 0.0416(14) Uani 1 1 d .
C7 C 0.7946(5) 0.3447(5) 0.6739(3) 0.0496(17) Uani 1 1 d .
C8 C 0.7705(5) 0.4208(5) 0.7022(4) 0.060(2) Uani 1 1 d .
C9 C 0.7489(6) 0.4964(7) 0.6707(5) 0.090(3) Uani 1 1 d .
H9 H 0.7322 0.5497 0.6891 0.108 Uiso 1 1 calc R
C10 C 0.7528(8) 0.4907(8) 0.6117(6) 0.105(4) Uani 1 1 d D
C11 C 0.7718(8) 0.4140(8) 0.5857(5) 0.106(4) Uani 1 1 d .
H11 H 0.7699 0.4100 0.5453 0.127 Uiso 1 1 calc R
C12 C 0.7941(6) 0.3405(7) 0.6142(4) 0.073(3) Uani 1 1 d .
C13 C 0.7681(6) 0.4247(6) 0.7649(4) 0.073(2) Uani 1 1 d .
H13A H 0.7162 0.3579 0.7683 0.110 Uiso 1 1 calc R
H13B H 0.7432 0.4795 0.7763 0.110 Uiso 1 1 calc R
H13C H 0.8436 0.4391 0.7913 0.110 Uiso 1 1 calc R
C14 C 0.7249(14) 0.5796(9) 0.5838(7) 0.238(11) Uani 1 1 d D
H14A H 0.7728 0.6466 0.6105 0.356 Uiso 1 1 calc R
H14B H 0.6460 0.5678 0.5785 0.356 Uiso 1 1 calc R
H14C H 0.7386 0.5796 0.5452 0.356 Uiso 1 1 calc R
C15 C 0.8128(8) 0.2539(8) 0.5807(4) 0.101(3) Uani 1 1 d .
H15A H 0.7456 0.1901 0.5707 0.151 Uiso 1 1 calc R
H15B H 0.8771 0.2430 0.6057 0.151 Uiso 1 1 calc R
H15C H 0.8277 0.2727 0.5441 0.151 Uiso 1 1 calc R
C16 C 1.0281(4) 0.1665(4) 0.7926(2) 0.0357(13) Uani 1 1 d .
C17 C 1.0515(5) 0.1557(4) 0.8531(3) 0.0406(14) Uani 1 1 d .
C18 C 1.1485(5) 0.1421(5) 0.8799(3) 0.0504(17) Uani 1 1 d .
H18 H 1.1643 0.1355 0.9203 0.060 Uiso 1 1 calc R
C19 C 1.2253(5) 0.1376(4) 0.8498(3) 0.0470(16) Uani 1 1 d .
C20 C 1.1984(5) 0.1441(4) 0.7905(3) 0.0433(14) Uani 1 1 d .
H20 H 1.2481 0.1394 0.7689 0.052 Uiso 1 1 calc R
C21 C 1.1017(4) 0.1573(4) 0.7616(2) 0.0359(13) Uani 1 1 d .
C22 C 0.9717(6) 0.1522(5) 0.8882(3) 0.0586(19) Uani 1 1 d .
H22A H 0.9322 0.0804 0.8907 0.088 Uiso 1 1 calc R
H22B H 0.9171 0.1801 0.8685 0.088 Uiso 1 1 calc R
H22C H 1.0137 0.1939 0.9283 0.088 Uiso 1 1 calc R
C23 C 1.3317(5) 0.1247(5) 0.8813(3) 0.064(2) Uani 1 1 d .
H23A H 1.3472 0.0782 0.8543 0.096 Uiso 1 1 calc R
H23B H 1.3230 0.0952 0.9164 0.096 Uiso 1 1 calc R
H23C H 1.3942 0.1924 0.8937 0.096 Uiso 1 1 calc R
C24 C 1.0725(5) 0.1558(5) 0.6962(2) 0.0483(16) Uani 1 1 d .
H24A H 1.1220 0.1320 0.6797 0.072 Uiso 1 1 calc R
H24B H 1.0819 0.2257 0.6895 0.072 Uiso 1 1 calc R
H24C H 0.9943 0.1086 0.6766 0.072 Uiso 1 1 calc R
C25 C 1.3785(4) 0.7470(4) 0.7976(2) 0.0295(12) Uani 1 1 d .
C26 C 1.4002(4) 0.8339(4) 0.8408(2) 0.0338(12) Uani 1 1 d .
C27 C 1.4982(5) 0.9216(5) 0.8511(3) 0.0455(15) Uani 1 1 d .
H27 H 1.5129 0.9804 0.8800 0.055 Uiso 1 1 calc R
C28 C 1.5737(5) 0.9251(5) 0.8207(4) 0.0580(19) Uani 1 1 d .
H28 H 1.6414 0.9843 0.8298 0.070 Uiso 1 1 calc R
C29 C 1.5501(5) 0.8424(5) 0.7773(3) 0.0550(18) Uani 1 1 d .
H29 H 1.6011 0.8462 0.7553 0.066 Uiso 1 1 calc R
C30 C 1.4529(4) 0.7518(4) 0.7642(3) 0.0374(13) Uani 1 1 d .
C31 C 1.4352(5) 0.6660(5) 0.7162(3) 0.0402(14) Uani 1 1 d .
C32 C 1.4876(5) 0.5957(5) 0.7296(3) 0.0513(17) Uani 1 1 d .
C33 C 1.4860(7) 0.5259(7) 0.6846(4) 0.076(3) Uani 1 1 d .
H33 H 1.5261 0.4824 0.6943 0.092 Uiso 1 1 calc R
C34 C 1.4307(9) 0.5167(7) 0.6279(5) 0.089(3) Uani 1 1 d .
C35 C 1.3760(8) 0.5839(8) 0.6140(4) 0.088(3) Uani 1 1 d .
H35 H 1.3358 0.5779 0.5737 0.105 Uiso 1 1 calc R
C36 C 1.3787(6) 0.6618(6) 0.6585(3) 0.0587(19) Uani 1 1 d .
C37 C 1.5475(6) 0.5960(6) 0.7925(4) 0.064(2) Uani 1 1 d .
H37A H 1.4928 0.5727 0.8141 0.095 Uiso 1 1 calc R
H37B H 1.6012 0.6664 0.8121 0.095 Uiso 1 1 calc R
H37C H 1.5876 0.5493 0.7924 0.095 Uiso 1 1 calc R
C38 C 1.4270(14) 0.4366(10) 0.5763(6) 0.181(7) Uani 1 1 d .
H38A H 1.4459 0.3812 0.5925 0.272 Uiso 1 1 calc R
H38B H 1.4812 0.4714 0.5564 0.272 Uiso 1 1 calc R
H38C H 1.3514 0.4071 0.5476 0.272 Uiso 1 1 calc R
C39 C 1.3269(7) 0.7409(7) 0.6434(4) 0.079(2) Uani 1 1 d .
H39A H 1.2790 0.7430 0.6683 0.118 Uiso 1 1 calc R
H39B H 1.2817 0.7212 0.6015 0.118 Uiso 1 1 calc R
H39C H 1.3866 0.8094 0.6508 0.118 Uiso 1 1 calc R
C40 C 1.3218(4) 0.8416(4) 0.8745(2) 0.0318(12) Uani 1 1 d .
C41 C 1.2216(4) 0.8536(4) 0.8454(2) 0.0332(12) Uani 1 1 d .
C42 C 1.1550(5) 0.8711(4) 0.8782(3) 0.0376(13) Uani 1 1 d .
H42 H 1.0873 0.8780 0.8580 0.045 Uiso 1 1 calc R
C43 C 1.1831(5) 0.8789(5) 0.9383(3) 0.0455(15) Uani 1 1 d .
C44 C 1.2807(5) 0.8683(4) 0.9666(3) 0.0477(16) Uani 1 1 d .
H44 H 1.3006 0.8724 1.0084 0.057 Uiso 1 1 calc R
C45 C 1.3530(5) 0.8513(4) 0.9360(3) 0.0393(14) Uani 1 1 d .
C46 C 1.1938(5) 0.8576(5) 0.7805(2) 0.0442(15) Uani 1 1 d .
H46A H 1.1194 0.8606 0.7666 0.066 Uiso 1 1 calc R
H46B H 1.1939 0.7956 0.7578 0.066 Uiso 1 1 calc R
H46C H 1.2498 0.9194 0.7746 0.066 Uiso 1 1 calc R
C47 C 1.1101(6) 0.9014(6) 0.9730(3) 0.068(2) Uani 1 1 d .
H47A H 1.0520 0.8362 0.9736 0.102 Uiso 1 1 calc R
H47B H 1.0747 0.9456 0.9539 0.102 Uiso 1 1 calc R
H47C H 1.1565 0.9368 1.0138 0.102 Uiso 1 1 calc R
C48 C 1.4647(5) 0.8477(5) 0.9725(3) 0.0577(19) Uani 1 1 d .
H48A H 1.4912 0.8094 0.9470 0.087 Uiso 1 1 calc R
H48B H 1.4531 0.8129 1.0056 0.087 Uiso 1 1 calc R
H48C H 1.5207 0.9184 0.9883 0.087 Uiso 1 1 calc R
C49 C 1.3716(5) 0.5866(4) 0.9054(2) 0.0479(17) Uani 1 1 d .
H49 H 1.3693 0.6502 0.8961 0.058 Uiso 1 1 calc R
C50 C 1.4523(5) 0.5893(4) 0.9571(2) 0.0519(19) Uani 1 1 d .
H50 H 1.5038 0.6540 0.9816 0.062 Uiso 1 1 calc R
C51 C 1.4577(4) 0.5001(4) 0.9725(2) 0.0268(11) Uani 1 1 d .
C52 C 1.3808(5) 0.4100(5) 0.9345(3) 0.0509(18) Uani 1 1 d .
H52 H 1.3802 0.3452 0.9431 0.061 Uiso 1 1 calc R
C53 C 1.3041(5) 0.4130(5) 0.8837(3) 0.0501(18) Uani 1 1 d .
H53 H 1.2528 0.3493 0.8580 0.060 Uiso 1 1 calc R
C54 C 1.0544(7) 0.5747(7) 0.6335(3) 0.073(3) Uani 1 1 d .
H54 H 1.0515 0.6273 0.6607 0.088 Uiso 1 1 calc R
C55 C 1.0195(7) 0.5750(7) 0.5732(3) 0.078(3) Uani 1 1 d .
H55 H 0.9946 0.6274 0.5605 0.094 Uiso 1 1 calc R
C56 C 1.0207(5) 0.5016(8) 0.5325(2) 0.070(3) Uani 1 1 d .
C57 C 1.0622(7) 0.4340(10) 0.5546(3) 0.107(4) Uani 1 1 d .
H57 H 1.0682 0.3821 0.5284 0.128 Uiso 1 1 calc R
C58 C 1.0965(7) 0.4392(9) 0.6155(3) 0.096(4) Uani 1 1 d .
H58 H 1.1263 0.3903 0.6293 0.116 Uiso 1 1 calc R
C59 C 1.0998(5) 0.5938(5) 0.9056(2) 0.0452(16) Uani 1 1 d .
H59 H 1.1324 0.6583 0.8950 0.054 Uiso 1 1 calc R
C60 C 1.0670(5) 0.5943(4) 0.9560(2) 0.0438(15) Uani 1 1 d .
H60 H 1.0766 0.6580 0.9788 0.053 Uiso 1 1 calc R
C61 C 1.0200(4) 0.5024(4) 0.9733(2) 0.0271(11) Uani 1 1 d .
C62 C 1.0067(7) 0.4127(5) 0.9374(3) 0.060(2) Uani 1 1 d .
H62 H 0.9737 0.3472 0.9469 0.072 Uiso 1 1 calc R
C63 C 1.0421(6) 0.4194(5) 0.8873(3) 0.0524(18) Uani 1 1 d .
H63 H 1.0325 0.3568 0.8633 0.063 Uiso 1 1 calc R
N4 N 0.3242(5) 0.0889(6) 0.6339(2) 0.151(3) Uani 1 1 d GU
C64 C 0.3553(6) 0.1950(6) 0.6514(3) 0.144(4) Uani 1 1 d GU
H64 H 0.3276 0.2327 0.6246 0.172 Uiso 1 1 calc R
C65 C 0.4270(6) 0.2458(4) 0.7082(3) 0.111(3) Uani 1 1 d GU
H65 H 0.4483 0.3183 0.7202 0.134 Uiso 1 1 calc R
C66 C 0.4676(5) 0.1906(5) 0.7474(2) 0.085(2) Uani 1 1 d GU
C67 C 0.4365(5) 0.0845(5) 0.7299(3) 0.098(2) Uani 1 1 d GU
H67 H 0.4643 0.0468 0.7567 0.118 Uiso 1 1 calc R
C68 C 0.3648(6) 0.0337(4) 0.6731(3) 0.124(3) Uani 1 1 d GU
H68 H 0.3436 -0.0388 0.6611 0.149 Uiso 1 1 calc R
C69 C 0.6916(10) 0.2661(10) 0.8924(6) 0.124(3) Uani 1 1 d U
H69 H 0.7449 0.2400 0.9121 0.149 Uiso 1 1 calc R
C70 C 0.6227(8) 0.2112(8) 0.8367(5) 0.095(2) Uani 1 1 d U
H70 H 0.6293 0.1513 0.8185 0.114 Uiso 1 1 calc R
C71 C 0.5458(7) 0.2463(7) 0.8093(4) 0.0793(19) Uani 1 1 d U
C72 C 0.5374(8) 0.3310(8) 0.8354(5) 0.086(2) Uani 1 1 d U
H72 H 0.4801 0.3528 0.8158 0.104 Uiso 1 1 calc R
C73 C 0.6094(9) 0.3859(9) 0.8893(5) 0.108(3) Uani 1 1 d U
H73 H 0.6046 0.4481 0.9056 0.130 Uiso 1 1 calc R
N6 N 0.4701(7) 0.1241(7) 0.5390(3) 0.138(3) Uani 1 1 d GU
C74 C 0.5014(5) 0.2195(6) 0.5220(4) 0.130(3) Uani 1 1 d GU
H74 H 0.5640 0.2770 0.5476 0.156 Uiso 1 1 calc R
C75 C 0.4410(7) 0.2306(5) 0.4677(4) 0.151(4) Uani 1 1 d GU
H75 H 0.4624 0.2958 0.4561 0.181 Uiso 1 1 calc R
C76 C 0.3494(7) 0.1464(7) 0.4304(3) 0.145(3) Uani 1 1 d GU
C77 C 0.3181(6) 0.0510(6) 0.4473(4) 0.140(4) Uani 1 1 d GU
H77 H 0.2555 -0.0065 0.4217 0.168 Uiso 1 1 calc R
C78 C 0.3785(8) 0.0399(6) 0.5016(4) 0.120(5) Uani 0.36 1 d PGU
H78 H 0.3572 -0.0253 0.5132 0.144 Uiso 0.36 1 calc PR
N7 N 0.1236(6) 0.1729(6) 0.2757(3) 0.149(3) Uani 1 1 d GU
C79 C 0.2393(7) 0.2221(6) 0.2896(4) 0.138(3) Uani 1 1 d GU
H79 H 0.2706 0.2628 0.2640 0.165 Uiso 1 1 calc R
C80 C 0.3093(5) 0.2116(7) 0.3410(4) 0.143(3) Uani 1 1 d GU
H80 H 0.3884 0.2451 0.3506 0.171 Uiso 1 1 calc R
C81 C 0.2635(7) 0.1520(7) 0.3785(3) 0.135(3) Uani 1 1 d GU
C82 C 0.1478(7) 0.1028(6) 0.3646(4) 0.168(4) Uani 1 1 d GU
H82 H 0.1165 0.0621 0.3902 0.201 Uiso 1 1 calc R
C83 C 0.0778(5) 0.1133(7) 0.3131(4) 0.172(4) Uani 1 1 d GU
H83 H -0.0012 0.0797 0.3036 0.207 Uiso 1 1 calc R
C84 C 0.8538(7) 0.7121(9) 0.8644(5) 0.088(3) Uani 1 1 d .
H84 H 0.8858 0.6916 0.8363 0.106 Uiso 1 1 calc R
C85 C 0.8341(8) 0.7983(9) 0.8637(4) 0.096(3) Uani 1 1 d .
H85 H 0.8532 0.8387 0.8353 0.116 Uiso 1 1 calc R
C86 C 0.7872(8) 0.8310(8) 0.9024(6) 0.098(3) Uani 1 1 d .
H86 H 0.7727 0.8924 0.9003 0.117 Uiso 1 1 calc R
C87 C 0.7618(8) 0.7757(12) 0.9436(5) 0.106(4) Uani 1 1 d .
H87 H 0.7305 0.7989 0.9712 0.128 Uiso 1 1 calc R
C88 C 0.7808(9) 0.6855(12) 0.9460(5) 0.113(4) Uani 1 1 d .
H88 H 0.7620 0.6461 0.9749 0.136 Uiso 1 1 calc R
C89 C 0.8285(8) 0.6521(8) 0.9051(6) 0.098(3) Uani 1 1 d .
H89 H 0.8426 0.5903 0.9059 0.118 Uiso 1 1 calc R
N1 N 1.2986(3) 0.4993(3) 0.86918(16) 0.0270(9) Uani 1 1 d .
N2 N 1.0907(4) 0.5066(5) 0.6552(2) 0.0570(17) Uani 1 1 d .
N3 N 1.0885(3) 0.5075(3) 0.87078(17) 0.0279(9) Uani 1 1 d .
N5 N 0.6918(8) 0.3526(9) 0.9219(4) 0.128(3) Uani 1 1 d U
O1 O 1.0075(3) 0.3517(3) 0.75068(14) 0.0285(8) Uani 1 1 d .
O2 O 1.2872(3) 0.6588(3) 0.78789(14) 0.0280(8) Uani 1 1 d .
Cl1 Cl 1.01492(10) 0.61463(11) 0.76488(6) 0.0370(3) Uani 1 1 d .
Cl2 Cl 1.26623(11) 0.40210(12) 0.73581(6) 0.0417(3) Uani 1 1 d .
Th1 Th 1.147259(14) 0.505212(15) 0.771105(7) 0.02406(7) Uani 1 1 d .

loop_
_atom_site_aniso_label
_atom_site_aniso_U_11
_atom_site_aniso_U_22
_atom_site_aniso_U_33
_atom_site_aniso_U_23
_atom_site_aniso_U_13
_atom_site_aniso_U_12
C1 0.027(3) 0.032(3) 0.028(3) -0.002(2) 0.010(2) 0.006(2)
C2 0.037(3) 0.028(3) 0.038(3) -0.001(2) 0.011(2) 0.008(2)
C3 0.042(3) 0.027(3) 0.076(5) 0.003(3) 0.015(3) 0.003(3)
C4 0.031(3) 0.034(4) 0.102(6) 0.007(4) 0.007(3) -0.002(3)
C5 0.029(3) 0.044(4) 0.082(5) 0.009(4) 0.005(3) 0.006(3)
C6 0.031(3) 0.039(3) 0.049(3) 0.000(3) 0.008(2) 0.012(2)
C7 0.028(3) 0.040(4) 0.066(4) 0.014(3) 0.001(3) 0.005(3)
C8 0.031(3) 0.045(4) 0.090(6) 0.014(4) 0.004(3) 0.009(3)
C9 0.053(5) 0.056(5) 0.137(9) 0.023(6) -0.013(5) 0.021(4)
C10 0.066(6) 0.079(7) 0.123(9) 0.047(7) -0.035(6) 0.009(5)
C11 0.082(6) 0.079(7) 0.093(7) 0.040(6) -0.028(5) -0.010(6)
C12 0.045(4) 0.070(5) 0.062(5) 0.020(4) -0.012(3) -0.011(4)
C13 0.062(5) 0.041(4) 0.127(8) 0.012(5) 0.048(5) 0.020(4)
C14 0.245(17) 0.102(10) 0.226(17) 0.087(11) -0.116(14) 0.021(11)
C15 0.094(7) 0.120(9) 0.065(6) -0.001(6) 0.026(5) 0.016(6)
C16 0.034(3) 0.022(3) 0.042(3) 0.000(2) 0.007(2) 0.005(2)
C17 0.047(3) 0.024(3) 0.046(3) 0.005(3) 0.014(3) 0.008(2)
C18 0.065(4) 0.028(3) 0.039(3) 0.010(3) -0.003(3) 0.007(3)
C19 0.043(3) 0.025(3) 0.064(4) 0.013(3) 0.006(3) 0.008(3)
C20 0.043(3) 0.027(3) 0.057(4) 0.003(3) 0.014(3) 0.013(3)
C21 0.035(3) 0.028(3) 0.037(3) -0.004(2) 0.008(2) 0.009(2)
C22 0.087(5) 0.035(4) 0.054(4) 0.011(3) 0.033(4) 0.015(3)
C23 0.047(4) 0.045(4) 0.075(5) 0.018(4) -0.008(3) 0.007(3)
C24 0.043(3) 0.056(4) 0.038(3) -0.009(3) 0.008(3) 0.018(3)
C25 0.028(3) 0.022(3) 0.036(3) 0.013(2) 0.004(2) 0.008(2)
C26 0.028(3) 0.032(3) 0.041(3) 0.013(2) 0.010(2) 0.010(2)
C27 0.041(3) 0.027(3) 0.065(4) 0.004(3) 0.019(3) 0.007(2)
C28 0.038(3) 0.030(4) 0.105(6) 0.011(4) 0.034(4) 0.005(3)
C29 0.044(4) 0.043(4) 0.089(5) 0.021(4) 0.039(3) 0.014(3)
C30 0.031(3) 0.030(3) 0.060(4) 0.019(3) 0.022(3) 0.014(2)
C31 0.038(3) 0.033(3) 0.059(4) 0.014(3) 0.030(3) 0.014(2)
C32 0.056(4) 0.037(4) 0.077(5) 0.017(3) 0.046(4) 0.016(3)
C33 0.097(6) 0.064(6) 0.105(7) 0.035(5) 0.071(6) 0.042(5)
C34 0.142(9) 0.048(5) 0.101(8) 0.009(5) 0.074(7) 0.040(6)
C35 0.101(7) 0.090(7) 0.053(5) 0.004(5) 0.039(5) 0.005(6)
C36 0.060(4) 0.051(4) 0.062(4) 0.016(4) 0.028(3) 0.010(3)
C37 0.054(4) 0.057(5) 0.096(6) 0.040(4) 0.027(4) 0.032(4)
C38 0.33(2) 0.119(11) 0.139(11) 0.011(9) 0.157(13) 0.086(13)
C39 0.069(5) 0.093(7) 0.072(5) 0.032(5) 0.012(4) 0.031(5)
C40 0.037(3) 0.020(3) 0.034(3) 0.006(2) 0.011(2) 0.006(2)
C41 0.033(3) 0.027(3) 0.035(3) 0.006(2) 0.009(2) 0.006(2)
C42 0.037(3) 0.027(3) 0.045(3) 0.001(2) 0.016(2) 0.007(2)
C43 0.048(4) 0.034(3) 0.045(3) -0.004(3) 0.023(3) 0.000(3)
C44 0.066(4) 0.027(3) 0.036(3) 0.002(3) 0.019(3) -0.001(3)
C45 0.043(3) 0.021(3) 0.041(3) 0.005(2) 0.004(2) 0.004(2)
C46 0.049(3) 0.047(4) 0.039(3) 0.015(3) 0.011(3) 0.021(3)
C47 0.074(5) 0.062(5) 0.063(5) -0.005(4) 0.040(4) 0.012(4)
C48 0.058(4) 0.034(4) 0.056(4) 0.000(3) -0.013(3) 0.012(3)
C49 0.065(4) 0.021(3) 0.033(3) 0.005(2) -0.013(3) 0.007(3)
C50 0.072(4) 0.017(3) 0.032(3) -0.002(2) -0.024(3) 0.007(3)
C51 0.028(3) 0.024(3) 0.021(2) 0.002(2) -0.0016(19) 0.008(2)
C52 0.058(4) 0.025(3) 0.044(3) 0.006(3) -0.021(3) 0.011(3)
C53 0.046(3) 0.027(3) 0.042(3) -0.003(3) -0.023(3) 0.001(3)
C54 0.094(6) 0.080(6) 0.022(3) 0.012(4) 0.011(3) 0.008(5)
C55 0.091(6) 0.100(7) 0.017(3) 0.020(4) 0.008(3) 0.010(5)
C56 0.035(3) 0.144(8) 0.017(3) 0.015(4) 0.006(2) 0.018(4)
C57 0.076(6) 0.239(14) 0.019(3) -0.003(5) 0.005(3) 0.090(7)
C58 0.088(6) 0.197(11) 0.018(3) 0.000(5) 0.003(3) 0.086(7)
C59 0.069(4) 0.031(3) 0.027(3) 0.008(2) 0.025(3) 0.002(3)
C60 0.077(4) 0.026(3) 0.030(3) 0.002(2) 0.029(3) 0.013(3)
C61 0.038(3) 0.028(3) 0.019(2) 0.006(2) 0.013(2) 0.015(2)
C62 0.117(6) 0.030(3) 0.045(4) 0.016(3) 0.056(4) 0.021(4)
C63 0.098(5) 0.033(3) 0.037(3) 0.007(3) 0.043(3) 0.022(3)
N4 0.115(6) 0.140(6) 0.151(6) 0.039(5) 0.005(5) 0.014(5)
C64 0.098(6) 0.127(6) 0.159(7) 0.054(6) -0.009(5) 0.016(6)
C65 0.093(5) 0.105(5) 0.137(6) 0.065(5) 0.024(4) 0.035(5)
C66 0.075(4) 0.078(4) 0.119(5) 0.045(4) 0.040(3) 0.038(4)
C67 0.095(5) 0.076(4) 0.125(6) 0.025(4) 0.037(4) 0.030(4)
C68 0.098(6) 0.105(6) 0.130(6) 0.035(5) 0.008(5) 0.008(5)
C69 0.112(6) 0.119(6) 0.121(6) 0.050(5) 0.021(5) 0.025(5)
C70 0.085(5) 0.075(5) 0.120(6) 0.041(4) 0.027(4) 0.024(4)
C71 0.068(4) 0.071(4) 0.109(5) 0.031(4) 0.042(3) 0.025(3)
C72 0.080(5) 0.080(5) 0.109(5) 0.031(4) 0.053(4) 0.021(4)
C73 0.101(6) 0.102(6) 0.110(6) 0.006(5) 0.064(4) 0.007(5)
N6 0.120(6) 0.121(6) 0.163(7) 0.008(5) 0.026(5) 0.050(5)
C74 0.094(6) 0.095(6) 0.175(7) -0.005(6) 0.004(5) 0.040(5)
C75 0.125(7) 0.097(6) 0.176(8) -0.003(6) -0.004(5) 0.020(5)
C76 0.128(6) 0.094(5) 0.171(6) 0.008(5) 0.008(5) 0.025(5)
C77 0.134(7) 0.095(6) 0.166(7) 0.016(6) 0.035(6) 0.023(5)
C78 0.111(8) 0.093(7) 0.146(9) 0.010(7) 0.033(7) 0.036(7)
N7 0.119(5) 0.125(7) 0.164(7) 0.049(5) 0.022(5) 0.012(5)
C79 0.116(6) 0.142(7) 0.151(7) 0.016(6) 0.032(5) 0.053(6)
C80 0.128(6) 0.137(7) 0.150(7) 0.013(6) 0.030(5) 0.048(6)
C81 0.118(5) 0.093(6) 0.163(6) 0.019(5) 0.014(5) 0.027(5)
C82 0.132(6) 0.113(7) 0.180(7) 0.064(6) -0.015(6) -0.009(6)
C83 0.131(6) 0.130(7) 0.181(8) 0.075(6) -0.011(5) -0.007(6)
C84 0.050(5) 0.083(7) 0.104(8) -0.027(6) 0.023(5) 0.006(5)
C85 0.092(7) 0.083(8) 0.081(7) 0.004(6) 0.021(5) 0.000(6)
C86 0.082(7) 0.060(6) 0.114(9) -0.016(6) -0.009(6) 0.021(5)
C87 0.079(7) 0.130(11) 0.072(7) -0.029(7) 0.004(5) 0.020(7)
C88 0.074(7) 0.132(11) 0.083(7) 0.041(8) -0.002(5) -0.007(7)
C89 0.054(5) 0.069(7) 0.127(9) 0.000(7) -0.015(6) 0.008(5)
N1 0.031(2) 0.030(2) 0.0159(19) 0.0024(17) 0.0012(15) 0.0106(18)
N2 0.046(3) 0.092(5) 0.016(2) 0.012(3) 0.006(2) 0.010(3)
N3 0.037(2) 0.029(2) 0.019(2) 0.0066(17) 0.0090(17) 0.0127(19)
N5 0.114(5) 0.136(6) 0.093(5) 0.015(5) 0.036(4) -0.001(5)
O1 0.0217(17) 0.032(2) 0.0227(17) 0.0029(15) 0.0028(13) 0.0024(14)
O2 0.0248(17) 0.029(2) 0.0244(17) 0.0079(15) 0.0066(13) 0.0035(14)
Cl1 0.0342(7) 0.0449(8) 0.0311(7) 0.0136(6) 0.0072(5) 0.0148(6)
Cl2 0.0329(7) 0.0499(9) 0.0370(7) -0.0027(6) 0.0114(5) 0.0121(6)
Th1 0.02303(9) 0.02997(11) 0.01250(8) 0.00262(6) 0.00245(6) 0.00478(7)

loop_
_atom_type_symbol
_atom_type_description
_atom_type_scat_dispersion_real
_atom_type_scat_dispersion_imag
_atom_type_scat_source
C C 0.0033 0.0016 'International Tables Vol C Tables 4.2.6.8 and 6.1.1.4'
H H 0.0000 0.0000 'International Tables Vol C Tables 4.2.6.8 and 6.1.1.4'
N N 0.0061 0.0033 'International Tables Vol C Tables 4.2.6.8 and 6.1.1.4'
O O 0.0106 0.0060 'International Tables Vol C Tables 4.2.6.8 and 6.1.1.4'
Cl Cl 0.1484 0.1585 'International Tables Vol C Tables 4.2.6.8 and 6.1.1.4'
Th Th -7.2400 8.8979 'International Tables Vol C Tables 4.2.6.8 and 6.1.1.4'

loop_
_geom_angle_atom_site_label_1
_geom_angle_atom_site_label_2
_geom_angle_atom_site_label_3
_geom_angle
_geom_angle_site_symmetry_3
O1 C1 C2 121.2(5) .
O1 C1 C6 119.2(5) .
C2 C1 C6 119.6(5) .
C1 C2 C3 118.9(5) .
C1 C2 C16 123.9(5) .
C3 C2 C16 117.1(5) .
C4 C3 C2 121.3(6) .
C4 C3 H3 119.4 .
C2 C3 H3 119.4 .
C3 C4 C5 119.2(6) .
C3 C4 H4 120.4 .
C5 C4 H4 120.4 .
C4 C5 C6 121.9(6) .
C4 C5 H5 119.0 .
C6 C5 H5 119.0 .
C5 C6 C1 119.0(6) .
C5 C6 C7 116.8(5) .
C1 C6 C7 124.2(5) .
C8 C7 C12 120.3(7) .
C8 C7 C6 120.1(6) .
C12 C7 C6 119.2(7) .
C7 C8 C9 118.7(8) .
C7 C8 C13 120.9(7) .
C9 C8 C13 120.4(8) .
C10 C9 C8 118.7(9) .
C10 C9 H9 120.6 .
C8 C9 H9 120.6 .
C11 C10 C9 120.3(9) .
C11 C10 C14 128.1(14) .
C9 C10 C14 111.4(13) .
C10 C11 C12 123.0(11) .
C10 C11 H11 118.5 .
C12 C11 H11 118.5 .
C11 C12 C7 118.8(10) .
C11 C12 C15 119.6(9) .
C7 C12 C15 121.6(8) .
C8 C13 H13A 109.5 .
C8 C13 H13B 109.5 .
H13A C13 H13B 109.5 .
C8 C13 H13C 109.5 .
H13A C13 H13C 109.5 .
H13B C13 H13C 109.5 .
C10 C14 H14A 109.5 .
C10 C14 H14B 109.5 .
H14A C14 H14B 109.5 .
C10 C14 H14C 109.5 .
H14A C14 H14C 109.5 .
H14B C14 H14C 109.5 .
C12 C15 H15A 109.5 .
C12 C15 H15B 109.5 .
H15A C15 H15B 109.5 .
C12 C15 H15C 109.5 .
H15A C15 H15C 109.5 .
H15B C15 H15C 109.5 .
C21 C16 C17 118.7(5) .
C21 C16 C2 120.4(5) .
C17 C16 C2 120.5(5) .
C18 C17 C16 118.9(6) .
C18 C17 C22 118.0(6) .
C16 C17 C22 122.9(6) .
C17 C18 C19 122.5(6) .
C17 C18 H18 118.7 .
C19 C18 H18 118.7 .
C20 C19 C18 117.4(6) .
C20 C19 C23 121.8(6) .
C18 C19 C23 120.8(6) .
C21 C20 C19 122.1(6) .
C21 C20 H20 119.0 .
C19 C20 H20 119.0 .
C20 C21 C16 120.2(5) .
C20 C21 C24 119.8(5) .
C16 C21 C24 119.9(5) .
C17 C22 H22A 109.5 .
C17 C22 H22B 109.5 .
H22A C22 H22B 109.5 .
C17 C22 H22C 109.5 .
H22A C22 H22C 109.5 .
H22B C22 H22C 109.5 .
C19 C23 H23A 109.5 .
C19 C23 H23B 109.5 .
H23A C23 H23B 109.5 .
C19 C23 H23C 109.5 .
H23A C23 H23C 109.5 .
H23B C23 H23C 109.5 .
C21 C24 H24A 109.5 .
C21 C24 H24B 109.5 .
H24A C24 H24B 109.5 .
C21 C24 H24C 109.5 .
H24A C24 H24C 109.5 .
H24B C24 H24C 109.5 .
O2 C25 C30 119.4(5) .
O2 C25 C26 121.0(5) .
C30 C25 C26 119.6(5) .
C27 C26 C25 118.9(5) .
C27 C26 C40 116.8(5) .
C25 C26 C40 124.2(5) .
C28 C27 C26 121.8(6) .
C28 C27 H27 119.1 .
C26 C27 H27 119.1 .
C29 C28 C27 119.0(6) .
C29 C28 H28 120.5 .
C27 C28 H28 120.5 .
C28 C29 C30 122.2(6) .
C28 C29 H29 118.9 .
C30 C29 H29 118.9 .
C29 C30 C25 118.2(6) .
C29 C30 C31 118.0(5) .
C25 C30 C31 123.7(5) .
C36 C31 C32 120.1(6) .
C36 C31 C30 120.3(6) .
C32 C31 C30 119.2(6) .
C33 C32 C31 119.8(7) .
C33 C32 C37 118.6(7) .
C31 C32 C37 121.6(6) .
C34 C33 C32 122.7(9) .
C34 C33 H33 118.6 .
C32 C33 H33 118.6 .
C33 C34 C35 118.1(8) .
C33 C34 C38 123.2(11) .
C35 C34 C38 118.6(11) .
C34 C35 C36 122.0(8) .
C34 C35 H35 119.0 .
C36 C35 H35 119.0 .
C31 C36 C35 117.1(8) .
C31 C36 C39 120.3(7) .
C35 C36 C39 122.5(8) .
C32 C37 H37A 109.5 .
C32 C37 H37B 109.5 .
H37A C37 H37B 109.5 .
C32 C37 H37C 109.5 .
H37A C37 H37C 109.5 .
H37B C37 H37C 109.5 .
C34 C38 H38A 109.5 .
C34 C38 H38B 109.5 .
H38A C38 H38B 109.5 .
C34 C38 H38C 109.5 .
H38A C38 H38C 109.5 .
H38B C38 H38C 109.5 .
C36 C39 H39A 109.5 .
C36 C39 H39B 109.5 .
H39A C39 H39B 109.5 .
C36 C39 H39C 109.5 .
H39A C39 H39C 109.5 .
H39B C39 H39C 109.5 .
C45 C40 C41 118.8(5) .
C45 C40 C26 120.6(5) .
C41 C40 C26 120.0(5) .
C42 C41 C40 119.6(5) .
C42 C41 C46 120.2(5) .
C40 C41 C46 119.9(5) .
C43 C42 C41 122.4(6) .
C43 C42 H42 118.8 .
C41 C42 H42 118.8 .
C42 C43 C44 118.0(6) .
C42 C43 C47 121.0(6) .
C44 C43 C47 121.0(6) .
C43 C44 C45 122.5(6) .
C43 C44 H44 118.7 .
C45 C44 H44 118.7 .
C40 C45 C44 118.6(5) .
C40 C45 C48 123.0(6) .
C44 C45 C48 118.4(6) .
C41 C46 H46A 109.5 .
C41 C46 H46B 109.5 .
H46A C46 H46B 109.5 .
C41 C46 H46C 109.5 .
H46A C46 H46C 109.5 .
H46B C46 H46C 109.5 .
C43 C47 H47A 109.5 .
C43 C47 H47B 109.5 .
H47A C47 H47B 109.5 .
C43 C47 H47C 109.5 .
H47A C47 H47C 109.5 .
H47B C47 H47C 109.5 .
C45 C48 H48A 109.5 .
C45 C48 H48B 109.5 .
H48A C48 H48B 109.5 .
C45 C48 H48C 109.5 .
H48A C48 H48C 109.5 .
H48B C48 H48C 109.5 .
N1 C49 C50 122.7(5) .
N1 C49 H49 118.6 .
C50 C49 H49 118.6 .
C51 C50 C49 120.5(5) .
C51 C50 H50 119.7 .
C49 C50 H50 119.7 .
C50 C51 C52 116.0(4) .
C50 C51 C51 122.0(5) 2_867
C52 C51 C51 122.0(6) 2_867
C51 C52 C53 120.5(5) .
C51 C52 H52 119.8 .
C53 C52 H52 119.8 .
N1 C53 C52 123.4(5) .
N1 C53 H53 118.3 .
C52 C53 H53 118.3 .
N2 C54 C55 124.0(8) .
N2 C54 H54 118.0 .
C55 C54 H54 118.0 .
C56 C55 C54 120.7(9) .
C56 C55 H55 119.6 .
C54 C55 H55 119.6 .
C57 C56 C55 115.5(6) .
C57 C56 C56 123.2(11) 2_766
C55 C56 C56 121.3(11) 2_766
C56 C57 C58 120.4(9) .
C56 C57 H57 119.8 .
C58 C57 H57 119.8 .
N2 C58 C57 124.6(9) .
N2 C58 H58 117.7 .
C57 C58 H58 117.7 .
N3 C59 C60 123.7(5) .
N3 C59 H59 118.1 .
C60 C59 H59 118.1 .
C59 C60 C61 120.0(5) .
C59 C60 H60 120.0 .
C61 C60 H60 120.0 .
C60 C61 C62 116.8(5) .
C60 C61 C61 122.6(6) 2_767
C62 C61 C61 120.5(6) 2_767
C61 C62 C63 119.3(5) .
C61 C62 H62 120.4 .
C63 C62 H62 120.4 .
N3 C63 C62 124.2(6) .
N3 C63 H63 117.9 .
C62 C63 H63 117.9 .
C64 N4 C68 120.0 .
C65 C64 N4 120.0 .
C65 C64 H64 120.0 .
N4 C64 H64 120.0 .
C66 C65 C64 120.0 .
C66 C65 H65 120.0 .
C64 C65 H65 120.0 .
C65 C66 C67 120.0 .
C65 C66 C71 119.9(6) .
C67 C66 C71 120.1(6) .
C68 C67 C66 120.0 .
C68 C67 H67 120.0 .
C66 C67 H67 120.0 .
C67 C68 N4 120.0 .
C67 C68 H68 120.0 .
N4 C68 H68 120.0 .
N5 C69 C70 127.0(13) .
N5 C69 H69 116.5 .
C70 C69 H69 116.5 .
C71 C70 C69 116.6(12) .
C71 C70 H70 121.7 .
C69 C70 H70 121.7 .
C70 C71 C72 121.1(11) .
C70 C71 C66 119.7(9) .
C72 C71 C66 119.2(9) .
C71 C72 C73 121.0(11) .
C71 C72 H72 119.5 .
C73 C72 H72 119.5 .
C72 C73 N5 121.4(12) .
C72 C73 H73 119.3 .
N5 C73 H73 119.3 .
C74 N6 C78 120.0 .
C75 C74 N6 120.0 .
C75 C74 H74 120.0 .
N6 C74 H74 120.0 .
C76 C75 C74 120.0 .
C76 C75 H75 120.0 .
C74 C75 H75 120.0 .
C75 C76 C77 120.0 .
C75 C76 C81 125.4(7) .
C77 C76 C81 113.2(7) .
C78 C77 C76 120.0 .
C78 C77 H77 120.0 .
C76 C77 H77 120.0 .
C77 C78 N6 120.0 .
C77 C78 H78 120.0 .
N6 C78 H78 120.0 .
C79 N7 C83 120.0 .
C80 C79 N7 120.0 .
C80 C79 H79 120.0 .
N7 C79 H79 120.0 .
C79 C80 C81 120.0 .
C79 C80 H80 120.0 .
C81 C80 H80 120.0 .
C82 C81 C80 120.0 .
C82 C81 C76 126.8(7) .
C80 C81 C76 113.2(7) .
C81 C82 C83 120.0 .
C81 C82 H82 120.0 .
C83 C82 H82 120.0 .
C82 C83 N7 120.0 .
C82 C83 H83 120.0 .
N7 C83 H83 120.0 .
C85 C84 C89 120.7(10) .
C85 C84 H84 119.6 .
C89 C84 H84 119.6 .
C84 C85 C86 122.2(11) .
C84 C85 H85 118.9 .
C86 C85 H85 118.9 .
C87 C86 C85 119.4(11) .
C87 C86 H86 120.3 .
C85 C86 H86 120.3 .
C86 C87 C88 120.5(12) .
C86 C87 H87 119.8 .
C88 C87 H87 119.8 .
C87 C88 C89 119.4(11) .
C87 C88 H88 120.3 .
C89 C88 H88 120.3 .
C84 C89 C88 117.7(11) .
C84 C89 H89 121.1 .
C88 C89 H89 121.1 .
C53 N1 C49 116.9(4) .
C53 N1 Th1 123.4(3) .
C49 N1 Th1 119.7(3) .
C54 N2 C58 114.6(6) .
C54 N2 Th1 122.4(5) .
C58 N2 Th1 123.0(6) .
C63 N3 C59 115.9(4) .
C63 N3 Th1 120.1(4) .
C59 N3 Th1 123.9(3) .
C69 N5 C73 112.7(10) .
C1 O1 Th1 173.6(3) .
C25 O2 Th1 174.6(3) .
O1 Th1 O2 177.78(11) .
O1 Th1 N2 88.20(15) .
O2 Th1 N2 89.66(15) .
O1 Th1 N3 78.34(12) .
O2 Th1 N3 103.80(12) .
N2 Th1 N3 147.20(16) .
O1 Th1 N1 103.94(12) .
O2 Th1 N1 77.65(12) .
N2 Th1 N1 148.59(16) .
N3 Th1 N1 64.21(13) .
O1 Th1 Cl1 94.96(10) .
O2 Th1 Cl1 85.22(10) .
N2 Th1 Cl1 79.43(15) .
N3 Th1 Cl1 72.22(10) .
N1 Th1 Cl1 127.00(10) .
O1 Th1 Cl2 86.44(10) .
O2 Th1 Cl2 92.61(10) .
N2 Th1 Cl2 79.91(15) .
N3 Th1 Cl2 128.10(10) .
N1 Th1 Cl2 72.22(10) .
Cl1 Th1 Cl2 159.24(4) .

loop_
_geom_bond_atom_site_label_1
_geom_bond_atom_site_label_2
_geom_bond_distance
_geom_bond_site_symmetry_2
C1 O1 1.362(6) .
C1 C2 1.406(8) .
C1 C6 1.420(7) .
C2 C3 1.408(7) .
C2 C16 1.490(8) .
C3 C4 1.380(9) .
C3 H3 0.9500 .
C4 C5 1.382(10) .
C4 H4 0.9500 .
C5 C6 1.384(8) .
C5 H5 0.9500 .
C6 C7 1.485(9) .
C7 C8 1.381(10) .
C7 C12 1.411(10) .
C8 C9 1.422(11) .
C8 C13 1.492(11) .
C9 C10 1.411(15) .
C9 H9 0.9500 .
C10 C11 1.321(16) .
C10 C14 1.578(12) .
C11 C12 1.362(12) .
C11 H11 0.9500 .
C12 C15 1.516(13) .
C13 H13A 0.9800 .
C13 H13B 0.9800 .
C13 H13C 0.9800 .
C14 H14A 0.9800 .
C14 H14B 0.9800 .
C14 H14C 0.9800 .
C15 H15A 0.9800 .
C15 H15B 0.9800 .
C15 H15C 0.9800 .
C16 C21 1.401(8) .
C16 C17 1.423(8) .
C17 C18 1.375(9) .
C17 C22 1.502(9) .
C18 C19 1.404(9) .
C18 H18 0.9500 .
C19 C20 1.383(9) .
C19 C23 1.507(9) .
C20 C21 1.381(8) .
C20 H20 0.9500 .
C21 C24 1.498(8) .
C22 H22A 0.9800 .
C22 H22B 0.9800 .
C22 H22C 0.9800 .
C23 H23A 0.9800 .
C23 H23B 0.9800 .
C23 H23C 0.9800 .
C24 H24A 0.9800 .
C24 H24B 0.9800 .
C24 H24C 0.9800 .
C25 O2 1.354(6) .
C25 C30 1.409(7) .
C25 C26 1.410(8) .
C26 C27 1.399(7) .
C26 C40 1.496(8) .
C27 C28 1.370(9) .
C27 H27 0.9500 .
C28 C29 1.366(9) .
C28 H28 0.9500 .
C29 C30 1.408(8) .
C29 H29 0.9500 .
C30 C31 1.487(8) .
C31 C36 1.370(9) .
C31 C32 1.409(9) .
C32 C33 1.369(10) .
C32 C37 1.502(10) .
C33 C34 1.329(13) .
C33 H33 0.9500 .
C34 C35 1.394(13) .
C34 C38 1.560(13) .
C35 C36 1.432(11) .
C35 H35 0.9500 .
C36 C39 1.523(11) .
C37 H37A 0.9800 .
C37 H37B 0.9800 .
C37 H37C 0.9800 .
C38 H38A 0.9800 .
C38 H38B 0.9800 .
C38 H38C 0.9800 .
C39 H39A 0.9800 .
C39 H39B 0.9800 .
C39 H39C 0.9800 .
C40 C45 1.391(7) .
C40 C41 1.413(7) .
C41 C42 1.386(8) .
C41 C46 1.504(7) .
C42 C43 1.365(8) .
C42 H42 0.9500 .
C43 C44 1.370(9) .
C43 C47 1.514(9) .
C44 C45 1.413(9) .
C44 H44 0.9500 .
C45 C48 1.542(8) .
C46 H46A 0.9800 .
C46 H46B 0.9800 .
C46 H46C 0.9800 .
C47 H47A 0.9800 .
C47 H47B 0.9800 .
C47 H47C 0.9800 .
C48 H48A 0.9800 .
C48 H48B 0.9800 .
C48 H48C 0.9800 .
C49 N1 1.319(6) .
C49 C50 1.399(7) .
C49 H49 0.9500 .
C50 C51 1.357(7) .
C50 H50 0.9500 .
C51 C52 1.373(7) .
C51 C51 1.494(9) 2_867
C52 C53 1.383(7) .
C52 H52 0.9500 .
C53 N1 1.312(7) .
C53 H53 0.9500 .
C54 N2 1.303(10) .
C54 C55 1.389(8) .
C54 H54 0.9500 .
C55 C56 1.352(12) .
C55 H55 0.9500 .
C56 C57 1.338(13) .
C56 C56 1.490(11) 2_766
C57 C58 1.388(9) .
C57 H57 0.9500 .
C58 N2 1.306(10) .
C58 H58 0.9500 .
C59 N3 1.340(7) .
C59 C60 1.373(7) .
C59 H59 0.9500 .
C60 C61 1.380(7) .
C60 H60 0.9500 .
C61 C62 1.383(8) .
C61 C61 1.493(9) 2_767
C62 C63 1.386(8) .
C62 H62 0.9500 .
C63 N3 1.325(7) .
C63 H63 0.9500 .
N4 C64 1.3900 .
N4 C68 1.3900 .
C64 C65 1.3900 .
C64 H64 0.9500 .
C65 C66 1.3900 .
C65 H65 0.9500 .
C66 C67 1.3900 .
C66 C71 1.516(11) .
C67 C68 1.3900 .
C67 H67 0.9500 .
C68 H68 0.9500 .
C69 N5 1.343(15) .
C69 C70 1.374(14) .
C69 H69 0.9500 .
C70 C71 1.336(12) .
C70 H70 0.9500 .
C71 C72 1.340(12) .
C72 C73 1.352(13) .
C72 H72 0.9500 .
C73 N5 1.421(15) .
C73 H73 0.9500 .
N6 C74 1.3900 .
N6 C78 1.3900 .
C74 C75 1.3900 .
C74 H74 0.9500 .
C75 C76 1.3900 .
C75 H75 0.9500 .
C76 C77 1.3900 .
C76 C81 1.482(8) .
C77 C78 1.3900 .
C77 H77 0.9500 .
C78 H78 0.9500 .
N7 C79 1.3900 .
N7 C83 1.3900 .
C79 C80 1.3900 .
C79 H79 0.9500 .
C80 C81 1.3900 .
C80 H80 0.9500 .
C81 C82 1.3900 .
C82 C83 1.3900 .
C82 H82 0.9500 .
C83 H83 0.9500 .
C84 C85 1.324(14) .
C84 C89 1.374(14) .
C84 H84 0.9500 .
C85 C86 1.362(14) .
C85 H85 0.9500 .
C86 C87 1.344(15) .
C86 H86 0.9500 .
C87 C88 1.377(16) .
C87 H87 0.9500 .
C88 C89 1.415(16) .
C88 H88 0.9500 .
C89 H89 0.9500 .
N1 Th1 2.695(4) .
N2 Th1 2.667(5) .
N3 Th1 2.677(4) .
O1 Th1 2.221(3) .
O2 Th1 2.232(3) .
Cl1 Th1 2.6976(16) .
Cl2 Th1 2.7101(16) .

loop_
_geom_torsion_atom_site_label_1
_geom_torsion_atom_site_label_2
_geom_torsion_atom_site_label_3
_geom_torsion_atom_site_label_4
_geom_torsion
_geom_torsion_site_symmetry_1
_geom_torsion_site_symmetry_4
O1 C1 C2 C3 177.4(5) . .
C6 C1 C2 C3 -3.4(8) . .
O1 C1 C2 C16 -6.2(8) . .
C6 C1 C2 C16 173.0(5) . .
C1 C2 C3 C4 2.1(10) . .
C16 C2 C3 C4 -174.6(6) . .
C2 C3 C4 C5 0.0(11) . .
C3 C4 C5 C6 -0.7(12) . .
C4 C5 C6 C1 -0.7(11) . .
C4 C5 C6 C7 176.4(7) . .
O1 C1 C6 C5 -178.0(5) . .
C2 C1 C6 C5 2.8(9) . .
O1 C1 C6 C7 5.2(9) . .
C2 C1 C6 C7 -174.1(6) . .
C5 C6 C7 C8 90.8(7) . .
C1 C6 C7 C8 -92.3(7) . .
C5 C6 C7 C12 -82.7(8) . .
C1 C6 C7 C12 94.2(7) . .
C12 C7 C8 C9 -2.1(9) . .
C6 C7 C8 C9 -175.6(6) . .
C12 C7 C8 C13 178.6(6) . .
C6 C7 C8 C13 5.1(9) . .
C7 C8 C9 C10 0.1(10) . .
C13 C8 C9 C10 179.4(7) . .
C8 C9 C10 C11 2.6(13) . .
C8 C9 C10 C14 179.1(8) . .
C9 C10 C11 C12 -3.4(15) . .
C14 C10 C11 C12 -179.2(10) . .
C10 C11 C12 C7 1.4(13) . .
C10 C11 C12 C15 178.9(9) . .
C8 C7 C12 C11 1.5(10) . .
C6 C7 C12 C11 175.0(6) . .
C8 C7 C12 C15 -175.9(7) . .
C6 C7 C12 C15 -2.4(9) . .
C1 C2 C16 C21 -70.7(7) . .
C3 C2 C16 C21 105.7(7) . .
C1 C2 C16 C17 116.3(6) . .
C3 C2 C16 C17 -67.2(7) . .
C21 C16 C17 C18 3.4(8) . .
C2 C16 C17 C18 176.5(5) . .
C21 C16 C17 C22 -172.9(5) . .
C2 C16 C17 C22 0.2(8) . .
C16 C17 C18 C19 -0.6(9) . .
C22 C17 C18 C19 176.0(6) . .
C17 C18 C19 C20 -2.0(9) . .
C17 C18 C19 C23 178.8(6) . .
C18 C19 C20 C21 1.7(9) . .
C23 C19 C20 C21 -179.2(5) . .
C19 C20 C21 C16 1.2(9) . .
C19 C20 C21 C24 -175.4(5) . .
C17 C16 C21 C20 -3.8(8) . .
C2 C16 C21 C20 -176.9(5) . .
C17 C16 C21 C24 172.8(5) . .
C2 C16 C21 C24 -0.3(8) . .
O2 C25 C26 C27 177.1(5) . .
C30 C25 C26 C27 -2.7(8) . .
O2 C25 C26 C40 -6.5(8) . .
C30 C25 C26 C40 173.7(5) . .
C25 C26 C27 C28 -0.3(9) . .
C40 C26 C27 C28 -177.0(6) . .
C26 C27 C28 C29 2.9(11) . .
C27 C28 C29 C30 -2.5(11) . .
C28 C29 C30 C25 -0.4(10) . .
C28 C29 C30 C31 -179.8(6) . .
O2 C25 C30 C29 -176.7(5) . .
C26 C25 C30 C29 3.0(8) . .
O2 C25 C30 C31 2.6(8) . .
C26 C25 C30 C31 -177.6(5) . .
C29 C30 C31 C36 -89.4(7) . .
C25 C30 C31 C36 91.2(7) . .
C29 C30 C31 C32 83.6(7) . .
C25 C30 C31 C32 -95.8(7) . .
C36 C31 C32 C33 2.7(9) . .
C30 C31 C32 C33 -170.3(6) . .
C36 C31 C32 C37 -178.2(6) . .
C30 C31 C32 C37 8.7(8) . .
C31 C32 C33 C34 -4.2(11) . .
C37 C32 C33 C34 176.7(8) . .
C32 C33 C34 C35 2.6(14) . .
C32 C33 C34 C38 -179.2(9) . .
C33 C34 C35 C36 0.4(14) . .
C38 C34 C35 C36 -177.9(9) . .
C32 C31 C36 C35 0.1(9) . .
C30 C31 C36 C35 173.0(6) . .
C32 C31 C36 C39 -176.9(6) . .
C30 C31 C36 C39 -4.0(9) . .
C34 C35 C36 C31 -1.7(11) . .
C34 C35 C36 C39 175.3(8) . .
C27 C26 C40 C45 -66.6(7) . .
C25 C26 C40 C45 116.9(6) . .
C27 C26 C40 C41 104.5(6) . .
C25 C26 C40 C41 -72.0(7) . .
C45 C40 C41 C42 -2.2(8) . .
C26 C40 C41 C42 -173.5(5) . .
C45 C40 C41 C46 171.9(5) . .
C26 C40 C41 C46 0.6(8) . .
C40 C41 C42 C43 1.0(8) . .
C46 C41 C42 C43 -173.1(5) . .
C41 C42 C43 C44 -0.4(9) . .
C41 C42 C43 C47 178.1(6) . .
C42 C43 C44 C45 1.0(9) . .
C47 C43 C44 C45 -177.5(6) . .
C41 C40 C45 C44 2.8(8) . .
C26 C40 C45 C44 174.0(5) . .
C41 C40 C45 C48 -175.3(5) . .
C26 C40 C45 C48 -4.1(8) . .
C43 C44 C45 C40 -2.2(9) . .
C43 C44 C45 C48 175.9(5) . .
N1 C49 C50 C51 -0.8(11) . .
C49 C50 C51 C52 0.5(10) . .
C49 C50 C51 C51 -179.7(7) . 2_867
C50 C51 C52 C53 0.3(10) . .
C51 C51 C52 C53 -179.5(7) 2_867 .
C51 C52 C53 N1 -0.9(11) . .
N2 C54 C55 C56 0.6(12) . .
C54 C55 C56 C57 -3.2(11) . .
C54 C55 C56 C56 177.6(8) . 2_766
C55 C56 C57 C58 2.5(13) . .
C56 C56 C57 C58 -178.2(9) 2_766 .
C56 C57 C58 N2 0.8(15) . .
N3 C59 C60 C61 0.4(10) . .
C59 C60 C61 C62 -1.1(9) . .
C59 C60 C61 C61 -178.5(6) . 2_767
C60 C61 C62 C63 1.0(10) . .
C61 C61 C62 C63 178.5(7) 2_767 .
C61 C62 C63 N3 -0.3(12) . .
C68 N4 C64 C65 0.0 . .
N4 C64 C65 C66 0.0 . .
C64 C65 C66 C67 0.0 . .
C64 C65 C66 C71 -180.0(6) . .
C65 C66 C67 C68 0.0 . .
C71 C66 C67 C68 180.0(6) . .
C66 C67 C68 N4 0.0 . .
C64 N4 C68 C67 0.0 . .
N5 C69 C70 C71 -1.6(17) . .
C69 C70 C71 C72 0.2(14) . .
C69 C70 C71 C66 179.2(8) . .
C65 C66 C71 C70 -149.7(7) . .
C67 C66 C71 C70 30.3(10) . .
C65 C66 C71 C72 29.4(9) . .
C67 C66 C71 C72 -150.6(7) . .
C70 C71 C72 C73 2.5(14) . .
C66 C71 C72 C73 -176.5(8) . .
C71 C72 C73 N5 -4.0(14) . .
C78 N6 C74 C75 0.0 . .
N6 C74 C75 C76 0.0 . .
C74 C75 C76 C77 0.0 . .
C74 C75 C76 C81 165.6(9) . .
C75 C76 C77 C78 0.0 . .
C81 C76 C77 C78 -167.3(8) . .
C76 C77 C78 N6 0.0 . .
C74 N6 C78 C77 0.0 . .
C83 N7 C79 C80 0.0 . .
N7 C79 C80 C81 0.0 . .
C79 C80 C81 C82 0.0 . .
C79 C80 C81 C76 178.4(8) . .
C75 C76 C81 C82 -133.0(7) . .
C77 C76 C81 C82 33.4(9) . .
C75 C76 C81 C80 48.7(9) . .
C77 C76 C81 C80 -144.8(5) . .
C80 C81 C82 C83 0.0 . .
C76 C81 C82 C83 -178.2(9) . .
C81 C82 C83 N7 0.0 . .
C79 N7 C83 C82 0.0 . .
C89 C84 C85 C86 -0.7(15) . .
C84 C85 C86 C87 1.3(15) . .
C85 C86 C87 C88 -1.3(15) . .
C86 C87 C88 C89 0.7(15) . .
C85 C84 C89 C88 0.1(13) . .
C87 C88 C89 C84 -0.1(14) . .
C52 C53 N1 C49 0.6(10) . .
C52 C53 N1 Th1 -179.0(5) . .
C50 C49 N1 C53 0.3(10) . .
C50 C49 N1 Th1 179.9(5) . .
C55 C54 N2 C58 2.6(11) . .
C55 C54 N2 Th1 -177.1(6) . .
C57 C58 N2 C54 -3.3(13) . .
C57 C58 N2 Th1 176.4(7) . .
C62 C63 N3 C59 -0.4(10) . .
C62 C63 N3 Th1 -178.5(6) . .
C60 C59 N3 C63 0.3(9) . .
C60 C59 N3 Th1 178.3(5) . .
C70 C69 N5 C73 0.2(17) . .
C72 C73 N5 C69 2.6(14) . .
C2 C1 O1 Th1 -138(3) . .
C6 C1 O1 Th1 43(3) . .
C30 C25 O2 Th1 40(3) . .
C26 C25 O2 Th1 -139(3) . .
C1 O1 Th1 O2 -107(4) . .
C1 O1 Th1 N2 -92(3) . .
C1 O1 Th1 N3 58(3) . .
C1 O1 Th1 N1 118(3) . .
C1 O1 Th1 Cl1 -12(3) . .
C1 O1 Th1 Cl2 -172(3) . .
C25 O2 Th1 O1 -77(5) . .
C25 O2 Th1 N2 -93(3) . .
C25 O2 Th1 N3 118(3) . .
C25 O2 Th1 N1 59(3) . .
C25 O2 Th1 Cl1 -172(3) . .
C25 O2 Th1 Cl2 -13(3) . .
C54 N2 Th1 O1 115.9(6) . .
C58 N2 Th1 O1 -63.7(6) . .
C54 N2 Th1 O2 -64.7(6) . .
C58 N2 Th1 O2 115.7(6) . .
C54 N2 Th1 N3 50.9(7) . .
C58 N2 Th1 N3 -128.8(6) . .
C54 N2 Th1 N1 -129.8(5) . .
C58 N2 Th1 N1 50.6(7) . .
C54 N2 Th1 Cl1 20.5(5) . .
C58 N2 Th1 Cl1 -159.1(6) . .
C54 N2 Th1 Cl2 -157.4(6) . .
C58 N2 Th1 Cl2 23.0(6) . .
C63 N3 Th1 O1 27.5(5) . .
C59 N3 Th1 O1 -150.4(5) . .
C63 N3 Th1 O2 -153.1(5) . .
C59 N3 Th1 O2 29.0(5) . .
C63 N3 Th1 N2 95.2(5) . .
C59 N3 Th1 N2 -82.7(5) . .
C63 N3 Th1 N1 -84.4(5) . .
C59 N3 Th1 N1 97.7(4) . .
C63 N3 Th1 Cl1 126.7(5) . .
C59 N3 Th1 Cl1 -51.3(4) . .
C63 N3 Th1 Cl2 -48.5(5) . .
C59 N3 Th1 Cl2 133.6(4) . .
C53 N1 Th1 O1 23.8(5) . .
C49 N1 Th1 O1 -155.8(4) . .
C53 N1 Th1 O2 -154.6(5) . .
C49 N1 Th1 O2 25.8(4) . .
C53 N1 Th1 N2 -86.3(6) . .
C49 N1 Th1 N2 94.1(5) . .
C53 N1 Th1 N3 93.3(5) . .
C49 N1 Th1 N3 -86.3(5) . .
C53 N1 Th1 Cl1 131.2(5) . .
C49 N1 Th1 Cl1 -48.4(5) . .
C53 N1 Th1 Cl2 -57.7(5) . .
C49 N1 Th1 Cl2 122.7(5) . .

loop_
_platon_squeeze_void_nr
_platon_squeeze_void_average_x
_platon_squeeze_void_average_y
_platon_squeeze_void_average_z
_platon_squeeze_void_volume
_platon_squeeze_void_count_electrons
_platon_squeeze_void_content
1 0.000 0.000 0.500 291 49 ' '
2 0.499 0.038 0.393 11 2 ' '
3 0.500 0.962 0.607 11 2 ' '
